data_1542129
loop_
_publ_author_name
'Klevtsov, P.V.'
'Klevtsova, R.F.'
'Kozeeva, L.P.'

_publ_section_title
;
 Synthesis and polymorphism of crystals of rubidium-lanthanum tungstate Rb
 La (W O4)2
;
_journal_name_full Kristallografiya
_journal_page_first 106
_journal_page_last 112
_journal_volume 21
_journal_year 1976
_chemical_formula_sum 'La O8 Rb W2'
_chemical_name_systematic 'Rb La (W O4)2'
_space_group_IT_number 12
_symmetry_space_group_name_Hall '-C 2y'
_symmetry_space_group_name_H-M 'C 1 2/m 1'
_cell_angle_alpha 90
_cell_angle_beta 126.5
_cell_angle_gamma 90
_cell_formula_units_Z 4
_cell_length_a 10.43
_cell_length_b 10.93
_cell_length_c 7.69
_cell_volume 704.709
_citation_journal_id_ASTM KRISAJ
_cod_data_source_file Klevtsov_KRISAJ_1976_51.cif
_cod_data_source_block La1O8Rb1W2
_cod_original_cell_volume 704.7086
_cod_original_formula_sum 'La1 O8 Rb1 W2'
_cod_database_code 1542129

loop_
_symmetry_equiv_pos_as_xyz
x,y,z
-x,y,-z
-x,-y,-z
x,-y,z
x+1/2,y+1/2,z
-x+1/2,y+1/2,-z
-x+1/2,-y+1/2,-z
x+1/2,-y+1/2,z

loop_
_atom_site_label
_atom_site_type_symbol
_atom_site_fract_x
_atom_site_fract_y
_atom_site_fract_z
_atom_site_occupancy
_atom_site_U_iso_or_equiv
O1 O-2 0.283 0.37 0.272 1 0.0
W1 W+6 0.5 0.3376 0.5 1 0.0
Rb1 Rb+1 0.1854 0.5 0.5321 1 0.0
O5 O-2 0.015 0 0.347 1 0.0
O4 O-2 0.168 0.127 0.051 1 0.0
La1 La+3 0 0.3036 0 1 0.0
W2 W+6 0.3008 0.5 0.064 1 0.0
O2 O-2 0.051 0.257 0.362 1 0.0
O3 O-2 0.423 0 0.1 1 0.0
